data_4120979
loop_
_publ_author_name
'Hoa Phan'
'Kristina Lekin'
'Stephen M. Winter'
'Richard T. Oakley'
'Michael Shatruk'

_publ_contact_author_address
;
Department of Chemistry and Biochemistry
Florida State University
95 Chieftan Way
Tallahassee, FL 32306
USA

;
_publ_contact_author_email shatruk@chem.fsu.edu
_publ_contact_author_fax (850)4178417
_publ_contact_author_name 'Shatruk, Michael'
_publ_contact_author_phone (850)6448281
_publ_section_title
;
 Photoinduced Solid State Conversion of a Radical \s-Dimer to a \p-Radical
 Pair
;
_journal_name_full 'Journal of the American Chemical Society'
_journal_page_first 15674
_journal_page_last 15677
_journal_paper_doi 10.1021/ja4055806
_journal_volume 135
_journal_year 2013
_chemical_formula_moiety 'C7 H5 F N3 S4'
_chemical_formula_sum 'C7 H5 F N3 S4'
_chemical_formula_weight 278.38
_chemical_name_systematic
; 
 ? 
;
_space_group_IT_number 14
_space_group_name_Hall '-P 2ybc'
_symmetry_cell_setting monoclinic
_symmetry_space_group_name_Hall '-P 2ybc'
_symmetry_space_group_name_H-M 'P 1 21/c 1'
_atom_sites_solution_hydrogens geom
_atom_sites_solution_primary direct
_atom_sites_solution_secondary difmap
_audit_creation_date 2013-03-18
_audit_creation_method SHELXL-97
_cell_angle_alpha 90.00
_cell_angle_beta 105.192(4)
_cell_angle_gamma 90.00
_cell_formula_units_Z 4
_cell_length_a 5.1383(8)
_cell_length_b 11.4110(17)
_cell_length_c 17.384(3)
_cell_measurement_temperature 100(2)
_cell_volume 983.7(3)
_computing_cell_refinement 'Saint V8.27(Bruker AXS, 2011)'
_computing_data_collection 'Apex2 V2012.12-0(Bruker AXS, 2012'
_computing_data_reduction 'Saint V8.27(Bruker AXS, 2011)'
_computing_molecular_graphics 'X-Seed (Barbour, 2001)'
_computing_publication_material 'SHELXL-97 (Sheldrick, 1997)'
_computing_structure_refinement 'SHELXL-97 (Sheldrick, 1997)'
_computing_structure_solution 'SHELXS-97 (Sheldrick, 1990)'
_diffrn_ambient_temperature 100(2)
_diffrn_measured_fraction_theta_full 0.997
_diffrn_measured_fraction_theta_max 0.997
_diffrn_measurement_device_type 'Bruker D8 Quest-photon 100 detector'
_diffrn_measurement_method 'profile data from \w scans'
_diffrn_radiation_monochromator graphite
_diffrn_radiation_source 'micro-focus sealed tube'
_diffrn_radiation_type MoK\a
_diffrn_radiation_wavelength 0.71073
_diffrn_reflns_av_R_equivalents 0.0383
_diffrn_reflns_av_sigmaI/netI 0.0388
_diffrn_reflns_limit_h_max 7
_diffrn_reflns_limit_h_min -7
_diffrn_reflns_limit_k_max 15
_diffrn_reflns_limit_k_min -15
_diffrn_reflns_limit_l_max 24
_diffrn_reflns_limit_l_min -23
_diffrn_reflns_number 8417
_diffrn_reflns_theta_full 29.49
_diffrn_reflns_theta_max 29.49
_diffrn_reflns_theta_min 2.16
_exptl_absorpt_coefficient_mu 0.944
_exptl_absorpt_correction_T_max 0.974
_exptl_absorpt_correction_T_min 0.967
_exptl_absorpt_correction_type multi-scan
_exptl_absorpt_process_details 'SADABS v2012/1(Bruker, 2012)'
_exptl_crystal_colour black
_exptl_crystal_density_diffrn 1.880
_exptl_crystal_description needle
_exptl_crystal_F_000 564
_exptl_crystal_size_max 0.168
_exptl_crystal_size_mid 0.03
_exptl_crystal_size_min 0.028
_refine_diff_density_max 0.482
_refine_diff_density_min -0.314
_refine_diff_density_rms 0.087
_refine_ls_extinction_method none
_refine_ls_goodness_of_fit_ref 1.066
_refine_ls_hydrogen_treatment mixed
_refine_ls_matrix_type full
_refine_ls_number_parameters 137
_refine_ls_number_reflns 2730
_refine_ls_number_restraints 0
_refine_ls_restrained_S_all 1.066
_refine_ls_R_factor_all 0.0496
_refine_ls_R_factor_gt 0.0312
_refine_ls_shift/su_max 0.000
_refine_ls_shift/su_mean 0.000
_refine_ls_structure_factor_coef Fsqd
_refine_ls_weighting_details 'calc w=1/[\s^2^(Fo^2^)+(0.0301P)^2^+0.3899P] where P=(Fo^2^+2Fc^2^)/3'
_refine_ls_weighting_scheme calc
_refine_ls_wR_factor_gt 0.0653
_refine_ls_wR_factor_ref 0.0711
_reflns_number_gt 2163
_reflns_number_total 2730
_reflns_threshold_expression >2sigma(I)
_cod_data_source_file ja4055806_si_003.cif
_cod_data_source_block C7H5FN3S4
_cod_database_code 4120979

loop_
_symmetry_equiv_pos_as_xyz
'x, y, z'
'-x, y+1/2, -z+1/2'
'-x, -y, -z'
'x, -y-1/2, z-1/2'

loop_
_atom_site_label
_atom_site_type_symbol
_atom_site_fract_x
_atom_site_fract_y
_atom_site_fract_z
_atom_site_U_iso_or_equiv
_atom_site_adp_type
_atom_site_occupancy
_atom_site_symmetry_multiplicity
_atom_site_calc_flag
_atom_site_refinement_flags
S2 S 0.63553(9) 0.12261(4) 0.73579(3) 0.01410(11) Uani 1 1 d .
S1 S 0.67000(9) 0.06076(4) 0.62383(3) 0.01659(11) Uani 1 1 d .
S3 S -0.41132(9) 0.49611(4) 0.61325(3) 0.01384(11) Uani 1 1 d .
S4 S -0.18363(9) 0.44123(4) 0.72730(3) 0.01302(11) Uani 1 1 d .
F1 F 0.2739(2) 0.27866(10) 0.80760(6) 0.0173(2) Uani 1 1 d .
N2 N 0.0907(3) 0.28085(13) 0.56083(9) 0.0121(3) Uani 1 1 d .
N1 N 0.4234(3) 0.13927(14) 0.56562(10) 0.0157(3) Uani 1 1 d .
N3 N -0.2541(3) 0.41686(14) 0.55819(9) 0.0145(3) Uani 1 1 d .
C7 C -0.1526(4) 0.18181(19) 0.43512(12) 0.0207(4) Uani 1 1 d .
H4 H -0.0664 0.1070 0.4545 0.031 Uiso 1 1 calc R
H3 H -0.1863 0.1855 0.3770 0.031 Uiso 1 1 calc R
H5 H -0.3241 0.1883 0.4496 0.031 Uiso 1 1 calc R
C6 C 0.0317(4) 0.28209(17) 0.47276(11) 0.0153(4) Uani 1 1 d .
H1 H 0.2029 0.2763 0.4570 0.018 Uiso 1 1 calc R
H2 H -0.0549 0.3574 0.4524 0.018 Uiso 1 1 calc R
C1 C 0.2937(4) 0.20790(16) 0.60332(11) 0.0125(4) Uani 1 1 d .
C2 C 0.3615(4) 0.20903(16) 0.68904(11) 0.0129(4) Uani 1 1 d .
C3 C 0.2146(4) 0.27887(16) 0.72686(11) 0.0128(4) Uani 1 1 d .
C5 C -0.0572(4) 0.35092(16) 0.59904(11) 0.0117(4) Uani 1 1 d .
C4 C 0.0105(4) 0.34968(16) 0.68477(11) 0.0117(4) Uani 1 1 d .

loop_
_atom_site_aniso_label
_atom_site_aniso_U_11
_atom_site_aniso_U_22
_atom_site_aniso_U_33
_atom_site_aniso_U_23
_atom_site_aniso_U_13
_atom_site_aniso_U_12
S2 0.0105(2) 0.0153(2) 0.0160(2) 0.00272(18) 0.00261(17) 0.00139(17)
S1 0.0143(2) 0.0172(2) 0.0187(2) 0.00098(19) 0.00517(18) 0.00419(18)
S3 0.0125(2) 0.0151(2) 0.0136(2) 0.00065(17) 0.00279(17) 0.00258(17)
S4 0.0120(2) 0.0147(2) 0.0122(2) -0.00115(17) 0.00295(17) 0.00047(17)
F1 0.0166(6) 0.0246(6) 0.0094(5) 0.0002(4) 0.0011(4) 0.0024(5)
N2 0.0125(7) 0.0139(8) 0.0099(7) 0.0009(6) 0.0030(6) 0.0008(6)
N1 0.0137(8) 0.0174(9) 0.0164(8) 0.0010(6) 0.0045(6) 0.0024(6)
N3 0.0149(8) 0.0162(8) 0.0128(8) -0.0010(6) 0.0044(6) 0.0015(6)
C7 0.0184(10) 0.0304(12) 0.0130(10) -0.0039(8) 0.0034(8) -0.0008(8)
C6 0.0162(9) 0.0191(10) 0.0113(9) 0.0030(7) 0.0050(7) 0.0038(7)
C1 0.0104(8) 0.0116(9) 0.0162(9) 0.0015(7) 0.0049(7) -0.0020(6)
C2 0.0092(8) 0.0132(9) 0.0151(9) 0.0021(7) 0.0013(7) -0.0007(7)
C3 0.0105(8) 0.0165(9) 0.0110(9) -0.0008(7) 0.0024(7) -0.0041(7)
C5 0.0099(8) 0.0125(9) 0.0122(9) -0.0001(7) 0.0022(7) -0.0025(6)
C4 0.0105(8) 0.0119(9) 0.0133(9) -0.0016(7) 0.0040(7) -0.0020(7)

loop_
_atom_type_symbol
_atom_type_description
_atom_type_scat_dispersion_real
_atom_type_scat_dispersion_imag
_atom_type_scat_source
C C 0.0033 0.0016 'International Tables Vol C Tables 4.2.6.8 and 6.1.1.4'
H H 0.0000 0.0000 'International Tables Vol C Tables 4.2.6.8 and 6.1.1.4'
F F 0.0171 0.0103 'International Tables Vol C Tables 4.2.6.8 and 6.1.1.4'
N N 0.0061 0.0033 'International Tables Vol C Tables 4.2.6.8 and 6.1.1.4'
S S 0.1246 0.1234 'International Tables Vol C Tables 4.2.6.8 and 6.1.1.4'

loop_
_geom_angle_atom_site_label_1
_geom_angle_atom_site_label_2
_geom_angle_atom_site_label_3
_geom_angle
C2 S2 S1 90.68(7)
N1 S1 S2 98.38(6)
N3 S3 S4 98.33(6)
C4 S4 S3 91.00(7)
C5 N2 C1 121.41(15)
C5 N2 C6 120.02(15)
C1 N2 C6 118.56(15)
C1 N1 S1 115.11(14)
C5 N3 S3 114.89(13)
C6 C7 H4 109.5
C6 C7 H3 109.5
H4 C7 H3 109.5
C6 C7 H5 109.5
H4 C7 H5 109.5
H3 C7 H5 109.5
N2 C6 C7 111.94(15)
N2 C6 H1 109.2
C7 C6 H1 109.2
N2 C6 H2 109.2
C7 C6 H2 109.2
H1 C6 H2 107.9
N1 C1 N2 120.18(17)
N1 C1 C2 120.46(17)
N2 C1 C2 119.36(16)
C3 C2 C1 119.04(17)
C3 C2 S2 125.71(15)
C1 C2 S2 115.22(14)
F1 C3 C4 119.04(16)
F1 C3 C2 119.38(17)
C4 C3 C2 121.58(17)
N3 C5 N2 120.90(16)
N3 C5 C4 120.65(17)
N2 C5 C4 118.45(16)
C3 C4 C5 120.08(16)
C3 C4 S4 124.79(14)
C5 C4 S4 115.13(14)

loop_
_geom_bond_atom_site_label_1
_geom_bond_atom_site_label_2
_geom_bond_distance
S2 C2 1.7367(19)
S2 S1 2.1210(7)
S1 N1 1.6614(17)
S3 N3 1.6711(16)
S3 S4 2.1156(7)
S4 C4 1.7378(18)
F1 C3 1.356(2)
N2 C5 1.387(2)
N2 C1 1.387(2)
N2 C6 1.481(2)
N1 C1 1.310(2)
N3 C5 1.310(2)
C7 C6 1.520(3)
C7 H4 0.9800
C7 H3 0.9800
C7 H5 0.9800
C6 H1 0.9900
C6 H2 0.9900
C1 C2 1.439(3)
C2 C3 1.377(3)
C3 C4 1.373(3)
C5 C4 1.439(3)

loop_
_geom_torsion_atom_site_label_1
_geom_torsion_atom_site_label_2
_geom_torsion_atom_site_label_3
_geom_torsion_atom_site_label_4
_geom_torsion
C2 S2 S1 N1 2.32(8)
N3 S3 S4 C4 -0.44(8)
S2 S1 N1 C1 -0.64(14)
S4 S3 N3 C5 0.26(14)
C5 N2 C6 C7 -96.83(19)
C1 N2 C6 C7 82.6(2)
S1 N1 C1 N2 177.53(13)
S1 N1 C1 C2 -2.0(2)
C5 N2 C1 N1 177.37(17)
C6 N2 C1 N1 -2.1(2)
C5 N2 C1 C2 -3.1(2)
C6 N2 C1 C2 177.47(16)
N1 C1 C2 C3 -177.56(17)
N2 C1 C2 C3 2.9(3)
N1 C1 C2 S2 4.3(2)
N2 C1 C2 S2 -175.25(13)
S1 S2 C2 C3 178.37(16)
S1 S2 C2 C1 -3.64(13)
C1 C2 C3 F1 178.72(15)
S2 C2 C3 F1 -3.4(3)
C1 C2 C3 C4 -1.8(3)
S2 C2 C3 C4 176.08(14)
S3 N3 C5 N2 -179.86(13)
S3 N3 C5 C4 0.1(2)
C1 N2 C5 N3 -177.90(16)
C6 N2 C5 N3 1.6(3)
C1 N2 C5 C4 2.1(2)
C6 N2 C5 C4 -178.42(16)
F1 C3 C4 C5 -179.64(16)
C2 C3 C4 C5 0.9(3)
F1 C3 C4 S4 -0.1(3)
C2 C3 C4 S4 -179.56(14)
N3 C5 C4 C3 179.02(17)
N2 C5 C4 C3 -1.0(3)
N3 C5 C4 S4 -0.5(2)
N2 C5 C4 S4 179.42(13)
S3 S4 C4 C3 -178.98(16)
S3 S4 C4 C5 0.57(13)
